data_4063318
loop_
_publ_author_name
'Charles A. Mebi'
'Radhika P. Nair'
'Brian J. Frost'

_publ_section_title
;
 pH-Dependent Selective Transfer Hydrogenation of \a,\b-Unsaturated
 Carbonyls in Aqueous Media Utilizing Half-Sandwich Ruthenium(II)
 Complexes
;
_journal_name_full Organometallics
_journal_page_first 429
_journal_page_last 438
_journal_paper_doi 10.1021/om060892x
_journal_volume 26
_journal_year 2007
_chemical_formula_moiety '(C5H5)Ru(C6H12N3P)(P(C6H5)3)Cl CHCl3'
_chemical_formula_sum 'C30 H33 Cl4 N3 P2 Ru'
_chemical_formula_weight 740.40
_chemical_name_systematic
; 
 ? 
;
_space_group_IT_number 14
_symmetry_cell_setting monoclinic
_symmetry_space_group_name_Hall '-P 2ybc'
_symmetry_space_group_name_H-M 'P 1 21/c 1'
_atom_sites_solution_hydrogens geom
_atom_sites_solution_primary direct
_atom_sites_solution_secondary difmap
_audit_creation_method SHELXL-97
_cell_angle_alpha 90.00
_cell_angle_beta 95.899(4)
_cell_angle_gamma 90.00
_cell_formula_units_Z 4
_cell_length_a 10.863(2)
_cell_length_b 20.080(4)
_cell_length_c 14.337(3)
_cell_measurement_reflns_used 7090
_cell_measurement_temperature 100(2)
_cell_measurement_theta_max 32.42
_cell_measurement_theta_min 2.68
_cell_volume 3110.9(12)
_computing_cell_refinement 'Bruker SMART'
_computing_data_collection 'Bruker SMART'
_computing_data_reduction 'Bruker SAINT'
_computing_molecular_graphics 'Bruker SHELXTL'
_computing_publication_material 'Bruker SHELXTL'
_computing_structure_refinement 'SHELXL-97 (Sheldrick, 1997)'
_computing_structure_solution 'SHELXS-97 (Sheldrick, 1990)'
_diffrn_ambient_temperature 100(2)
_diffrn_measured_fraction_theta_full 0.999
_diffrn_measured_fraction_theta_max 0.999
_diffrn_measurement_device_type 'CCD area detector'
_diffrn_measurement_method 'phi and omega scans'
_diffrn_radiation_monochromator graphite
_diffrn_radiation_source 'fine-focus sealed tube'
_diffrn_radiation_type MoK\a
_diffrn_radiation_wavelength 0.71073
_diffrn_reflns_av_R_equivalents 0.0866
_diffrn_reflns_av_sigmaI/netI 0.0547
_diffrn_reflns_limit_h_max 14
_diffrn_reflns_limit_h_min -14
_diffrn_reflns_limit_k_max 26
_diffrn_reflns_limit_k_min -26
_diffrn_reflns_limit_l_max 18
_diffrn_reflns_limit_l_min -18
_diffrn_reflns_number 39024
_diffrn_reflns_theta_full 27.50
_diffrn_reflns_theta_max 27.50
_diffrn_reflns_theta_min 1.75
_exptl_absorpt_coefficient_mu 0.977
_exptl_absorpt_correction_T_max 0.9601
_exptl_absorpt_correction_T_min 0.6161
_exptl_absorpt_correction_type multi-scan
_exptl_crystal_colour orange
_exptl_crystal_density_diffrn 1.581
_exptl_crystal_density_meas 0
_exptl_crystal_density_method 'not measured'
_exptl_crystal_description Rod
_exptl_crystal_F_000 1504
_exptl_crystal_size_max 0.55
_exptl_crystal_size_mid 0.06
_exptl_crystal_size_min 0.04
_refine_diff_density_max 3.312
_refine_diff_density_min -1.702
_refine_diff_density_rms 0.167
_refine_ls_extinction_method none
_refine_ls_goodness_of_fit_ref 1.019
_refine_ls_hydrogen_treatment mixed
_refine_ls_matrix_type full
_refine_ls_number_parameters 361
_refine_ls_number_reflns 7157
_refine_ls_number_restraints 0
_refine_ls_restrained_S_all 1.019
_refine_ls_R_factor_all 0.0699
_refine_ls_R_factor_gt 0.0554
_refine_ls_shift/su_max 0.001
_refine_ls_shift/su_mean 0.000
_refine_ls_structure_factor_coef Fsqd
_refine_ls_weighting_details 'calc w=1/[\s^2^(Fo^2^)+(0.0989P)^2^+0.0000P] where P=(Fo^2^+2Fc^2^)/3'
_refine_ls_weighting_scheme calc
_refine_ls_wR_factor_gt 0.1398
_refine_ls_wR_factor_ref 0.1455
_reflns_number_gt 5686
_reflns_number_total 7157
_reflns_threshold_expression >2sigma(I)
_cod_depositor_comments
;
The following automatic conversions were performed:
'_symmetry_cell_setting' value 'Monoclinic' changed to 'monoclinic'
according to '/home/saulius/struct/CIF-dictionaries/cif_core.dic'
dictionary named 'cif_core.dic' version 2.4.1 from 2010-06-29.

Automatic conversion script
Id: cif_fix_enum 1527 2010-12-29 10:47:43Z saulius 
;
_cod_original_sg_symbol_H-M P2(1)/c
_cod_database_code 4063318

loop_
_symmetry_equiv_pos_as_xyz
'x, y, z'
'-x, y+1/2, -z+1/2'
'-x, -y, -z'
'x, -y-1/2, z-1/2'

loop_
_atom_site_label
_atom_site_type_symbol
_atom_site_fract_x
_atom_site_fract_y
_atom_site_fract_z
_atom_site_U_iso_or_equiv
_atom_site_adp_type
_atom_site_occupancy
_atom_site_symmetry_multiplicity
_atom_site_calc_flag
_atom_site_refinement_flags
Ru1 Ru 0.64318(3) 0.227171(14) 0.439425(19) 0.01453(11) Uani 1 1 d .
P1 P 0.84201(9) 0.25204(5) 0.40613(6) 0.0157(2) Uani 1 1 d .
P2 P 0.59056(9) 0.33531(5) 0.47162(6) 0.0152(2) Uani 1 1 d .
Cl1 Cl 0.71971(9) 0.20684(5) 0.60493(6) 0.0189(2) Uani 1 1 d .
N1 N 1.0968(3) 0.24711(17) 0.4568(2) 0.0213(7) Uani 1 1 d .
N2 N 1.0271(3) 0.21362(18) 0.2934(2) 0.0239(7) Uani 1 1 d .
N3 N 1.0239(3) 0.33214(17) 0.3387(2) 0.0222(7) Uani 1 1 d .
C1 C 0.9758(4) 0.2375(2) 0.4948(3) 0.0198(8) Uani 1 1 d .
H1A H 0.9704 0.2683 0.5481 0.024 Uiso 1 1 calc R
H1B H 0.9715 0.1914 0.5190 0.024 Uiso 1 1 calc R
C2 C 0.8979(4) 0.2000(2) 0.3118(3) 0.0222(8) Uani 1 1 d .
H2A H 0.8910 0.1525 0.3290 0.027 Uiso 1 1 calc R
H2B H 0.8431 0.2075 0.2531 0.027 Uiso 1 1 calc R
C3 C 0.8940(4) 0.3334(2) 0.3602(3) 0.0215(8) Uani 1 1 d .
H3A H 0.8401 0.3451 0.3026 0.026 Uiso 1 1 calc R
H3B H 0.8844 0.3686 0.4073 0.026 Uiso 1 1 calc R
C4 C 1.1115(4) 0.2012(2) 0.3794(3) 0.0247(9) Uani 1 1 d .
H4A H 1.0978 0.1552 0.4010 0.030 Uiso 1 1 calc R
H4B H 1.1978 0.2040 0.3634 0.030 Uiso 1 1 calc R
C5 C 1.0421(4) 0.2833(2) 0.2647(3) 0.0263(9) Uani 1 1 d .
H5A H 1.1263 0.2890 0.2452 0.032 Uiso 1 1 calc R
H5B H 0.9821 0.2927 0.2096 0.032 Uiso 1 1 calc R
C6 C 1.1081(4) 0.3157(2) 0.4220(3) 0.0243(8) Uani 1 1 d .
H6A H 1.0928 0.3470 0.4729 0.029 Uiso 1 1 calc R
H6B H 1.1943 0.3227 0.4073 0.029 Uiso 1 1 calc R
C7 C 0.7130(3) 0.39469(19) 0.5120(3) 0.0173(7) Uani 1 1 d .
C8 C 0.7993(4) 0.3761(2) 0.5863(3) 0.0206(8) Uani 1 1 d .
H8A H 0.7939 0.3332 0.6136 0.025 Uiso 1 1 calc R
C9 C 0.8929(4) 0.4192(2) 0.6211(3) 0.0215(8) Uani 1 1 d .
H9A H 0.9508 0.4059 0.6719 0.026 Uiso 1 1 calc R
C10 C 0.9014(4) 0.4819(2) 0.5811(3) 0.0237(8) Uani 1 1 d .
H10A H 0.9644 0.5119 0.6052 0.028 Uiso 1 1 calc R
C11 C 0.8177(4) 0.50077(19) 0.5060(3) 0.0210(8) Uani 1 1 d .
H11A H 0.8252 0.5431 0.4775 0.025 Uiso 1 1 calc R
C12 C 0.7226(4) 0.45759(19) 0.4723(3) 0.0195(8) Uani 1 1 d .
H12A H 0.6642 0.4712 0.4220 0.023 Uiso 1 1 calc R
C13 C 0.5084(4) 0.37707(19) 0.3681(2) 0.0176(7) Uani 1 1 d .
C14 C 0.5522(4) 0.36731(19) 0.2798(3) 0.0194(8) Uani 1 1 d .
H14A H 0.6247 0.3415 0.2752 0.023 Uiso 1 1 calc R
C15 C 0.4901(4) 0.3951(2) 0.1995(3) 0.0236(8) Uani 1 1 d .
H15A H 0.5208 0.3885 0.1405 0.028 Uiso 1 1 calc R
C16 C 0.3833(4) 0.4325(2) 0.2050(3) 0.0256(9) Uani 1 1 d .
H16A H 0.3410 0.4514 0.1500 0.031 Uiso 1 1 calc R
C17 C 0.3389(4) 0.4420(2) 0.2913(3) 0.0258(9) Uani 1 1 d .
H17A H 0.2656 0.4671 0.2953 0.031 Uiso 1 1 calc R
C18 C 0.4018(4) 0.4147(2) 0.3725(3) 0.0217(8) Uani 1 1 d .
H18A H 0.3711 0.4219 0.4314 0.026 Uiso 1 1 calc R
C19 C 0.4812(4) 0.34947(19) 0.5605(2) 0.0176(7) Uani 1 1 d .
C20 C 0.4896(4) 0.40588(19) 0.6181(2) 0.0184(8) Uani 1 1 d .
H20A H 0.5563 0.4362 0.6152 0.022 Uiso 1 1 calc R
C21 C 0.4001(4) 0.4181(2) 0.6802(3) 0.0219(8) Uani 1 1 d .
H21A H 0.4061 0.4567 0.7187 0.026 Uiso 1 1 calc R
C22 C 0.3031(4) 0.3740(2) 0.6853(3) 0.0242(9) Uani 1 1 d .
H22A H 0.2428 0.3822 0.7275 0.029 Uiso 1 1 calc R
C23 C 0.2941(4) 0.3180(2) 0.6288(3) 0.0253(9) Uani 1 1 d .
H23A H 0.2269 0.2880 0.6314 0.030 Uiso 1 1 calc R
C24 C 0.3836(4) 0.3055(2) 0.5679(3) 0.0217(8) Uani 1 1 d .
H24A H 0.3779 0.2662 0.5307 0.026 Uiso 1 1 calc R
C25 C 0.4664(4) 0.1694(2) 0.4250(3) 0.0221(8) Uani 1 1 d .
H25A H 0.4032 0.1680 0.4711 0.027 Uiso 1 1 calc R
C26 C 0.5649(4) 0.12367(19) 0.4193(3) 0.0218(8) Uani 1 1 d .
H26A H 0.5846 0.0853 0.4627 0.026 Uiso 1 1 calc R
C27 C 0.6280(4) 0.1394(2) 0.3413(3) 0.0224(8) Uani 1 1 d .
H27A H 0.6987 0.1140 0.3194 0.027 Uiso 1 1 calc R
C28 C 0.5715(4) 0.1981(2) 0.2976(3) 0.0219(8) Uani 1 1 d .
H28A H 0.5925 0.2191 0.2380 0.026 Uiso 1 1 calc R
C29 C 0.4705(4) 0.2157(2) 0.3492(3) 0.0226(8) Uani 1 1 d .
H29A H 0.4089 0.2518 0.3322 0.027 Uiso 1 1 calc R
C1S C 0.1950(4) -0.0433(2) 0.4114(3) 0.0323(10) Uani 1 1 d .
H1SA H 0.2390 -0.0864 0.4038 0.039 Uiso 1 1 calc R
Cl1S Cl 0.07337(15) -0.03694(9) 0.32117(10) 0.0616(4) Uani 1 1 d .
Cl2S Cl 0.30227(13) 0.02182(6) 0.40653(9) 0.0417(3) Uani 1 1 d .
Cl3S Cl 0.13709(12) -0.04331(7) 0.52260(9) 0.0397(3) Uani 1 1 d .

loop_
_atom_site_aniso_label
_atom_site_aniso_U_11
_atom_site_aniso_U_22
_atom_site_aniso_U_33
_atom_site_aniso_U_23
_atom_site_aniso_U_13
_atom_site_aniso_U_12
Ru1 0.01669(18) 0.01678(17) 0.01019(16) -0.00078(10) 0.00173(11) -0.00093(11)
P1 0.0178(5) 0.0197(5) 0.0098(4) -0.0013(3) 0.0019(3) -0.0002(4)
P2 0.0180(5) 0.0180(5) 0.0096(4) -0.0002(3) 0.0016(3) -0.0008(4)
Cl1 0.0248(5) 0.0207(4) 0.0111(4) 0.0008(3) 0.0020(3) -0.0017(4)
N1 0.0161(17) 0.0278(17) 0.0204(17) -0.0001(14) 0.0031(13) -0.0013(14)
N2 0.0191(18) 0.0333(19) 0.0204(17) -0.0067(14) 0.0072(13) 0.0018(14)
N3 0.0231(18) 0.0272(18) 0.0172(16) 0.0007(13) 0.0053(13) -0.0003(14)
C1 0.019(2) 0.026(2) 0.0136(17) -0.0004(14) -0.0012(14) -0.0003(15)
C2 0.022(2) 0.028(2) 0.0169(18) -0.0070(16) 0.0029(15) -0.0021(16)
C3 0.023(2) 0.025(2) 0.0173(18) 0.0048(15) 0.0050(15) 0.0016(16)
C4 0.017(2) 0.029(2) 0.029(2) -0.0028(17) 0.0041(16) 0.0032(16)
C5 0.028(2) 0.032(2) 0.019(2) 0.0000(17) 0.0080(16) 0.0006(18)
C6 0.025(2) 0.027(2) 0.0202(19) 0.0004(16) 0.0003(15) -0.0032(17)
C7 0.0190(19) 0.0195(18) 0.0137(17) -0.0034(14) 0.0038(14) -0.0011(15)
C8 0.025(2) 0.0216(19) 0.0154(18) 0.0012(14) 0.0037(15) -0.0019(16)
C9 0.020(2) 0.028(2) 0.0164(18) -0.0025(15) 0.0016(14) -0.0025(16)
C10 0.024(2) 0.028(2) 0.0188(19) -0.0035(16) 0.0046(15) -0.0058(17)
C11 0.023(2) 0.0183(18) 0.0227(19) -0.0004(15) 0.0087(15) -0.0011(15)
C12 0.021(2) 0.0214(19) 0.0167(17) 0.0005(14) 0.0045(14) 0.0029(15)
C13 0.0221(19) 0.0197(18) 0.0107(16) 0.0007(14) 0.0006(14) -0.0017(15)
C14 0.021(2) 0.0214(19) 0.0156(18) 0.0007(14) 0.0039(14) 0.0011(15)
C15 0.027(2) 0.030(2) 0.0134(18) 0.0001(15) 0.0033(15) 0.0019(17)
C16 0.029(2) 0.032(2) 0.0147(18) 0.0040(16) -0.0020(15) 0.0055(18)
C17 0.026(2) 0.031(2) 0.0197(19) 0.0025(16) 0.0025(16) 0.0092(18)
C18 0.027(2) 0.025(2) 0.0142(17) 0.0003(15) 0.0038(15) 0.0025(16)
C19 0.0222(19) 0.0208(19) 0.0098(16) 0.0024(14) 0.0020(13) 0.0041(15)
C20 0.025(2) 0.0202(18) 0.0096(16) 0.0033(13) 0.0022(14) 0.0018(15)
C21 0.032(2) 0.025(2) 0.0096(16) -0.0008(14) 0.0022(15) 0.0069(17)
C22 0.030(2) 0.033(2) 0.0109(17) 0.0051(15) 0.0068(15) 0.0095(17)
C23 0.025(2) 0.036(2) 0.0150(18) 0.0027(16) 0.0020(15) -0.0040(18)
C24 0.025(2) 0.026(2) 0.0151(18) -0.0020(15) 0.0032(15) -0.0013(16)
C25 0.019(2) 0.024(2) 0.023(2) -0.0017(16) 0.0017(15) -0.0041(16)
C26 0.027(2) 0.0154(18) 0.023(2) -0.0023(15) 0.0019(16) -0.0040(15)
C27 0.022(2) 0.025(2) 0.0209(19) -0.0098(16) 0.0035(15) -0.0040(16)
C28 0.024(2) 0.026(2) 0.0148(18) -0.0062(15) -0.0013(14) -0.0088(16)
C29 0.019(2) 0.023(2) 0.023(2) -0.0032(16) -0.0098(15) -0.0018(16)
C1S 0.038(3) 0.029(2) 0.030(2) -0.0022(18) 0.0031(19) 0.0049(19)
Cl1S 0.0577(9) 0.0875(12) 0.0357(7) -0.0208(7) -0.0133(6) 0.0177(8)
Cl2S 0.0583(8) 0.0324(6) 0.0361(6) 0.0037(5) 0.0128(6) -0.0059(5)
Cl3S 0.0348(6) 0.0493(7) 0.0355(6) 0.0106(5) 0.0068(5) 0.0063(5)

loop_
_atom_type_symbol
_atom_type_description
_atom_type_scat_dispersion_real
_atom_type_scat_dispersion_imag
_atom_type_scat_source
C C 0.0033 0.0016 'International Tables Vol C Tables 4.2.6.8 and 6.1.1.4'
H H 0.0000 0.0000 'International Tables Vol C Tables 4.2.6.8 and 6.1.1.4'
N N 0.0061 0.0033 'International Tables Vol C Tables 4.2.6.8 and 6.1.1.4'
P P 0.1023 0.0942 'International Tables Vol C Tables 4.2.6.8 and 6.1.1.4'
Cl Cl 0.1484 0.1585 'International Tables Vol C Tables 4.2.6.8 and 6.1.1.4'
Ru Ru -1.2594 0.8363 'International Tables Vol C Tables 4.2.6.8 and 6.1.1.4'

loop_
_geom_angle_atom_site_label_1
_geom_angle_atom_site_label_2
_geom_angle_atom_site_label_3
_geom_angle
C29 Ru1 C28 38.30(15)
C29 Ru1 C25 37.92(15)
C28 Ru1 C25 63.51(15)
C29 Ru1 C27 62.78(15)
C28 Ru1 C27 37.91(15)
C25 Ru1 C27 61.87(14)
C29 Ru1 C26 62.34(15)
C28 Ru1 C26 62.60(15)
C25 Ru1 C26 36.83(14)
C27 Ru1 C26 36.42(14)
C29 Ru1 P2 90.14(11)
C28 Ru1 P2 111.54(11)
C25 Ru1 P2 106.23(11)
C27 Ru1 P2 149.25(11)
C26 Ru1 P2 142.82(11)
C29 Ru1 P1 131.71(12)
C28 Ru1 P1 96.70(11)
C25 Ru1 P1 154.73(11)
C27 Ru1 P1 92.87(10)
C26 Ru1 P1 121.40(11)
P2 Ru1 P1 95.39(4)
C29 Ru1 Cl1 137.58(11)
C28 Ru1 Cl1 154.87(11)
C25 Ru1 Cl1 101.79(11)
C27 Ru1 Cl1 117.89(11)
C26 Ru1 Cl1 93.20(11)
P2 Ru1 Cl1 91.68(3)
P1 Ru1 Cl1 90.27(3)
C2 P1 C1 96.83(18)
C2 P1 C3 95.83(18)
C1 P1 C3 97.79(18)
C2 P1 Ru1 114.23(13)
C1 P1 Ru1 120.47(13)
C3 P1 Ru1 125.67(13)
C7 P2 C19 100.29(17)
C7 P2 C13 103.44(17)
C19 P2 C13 101.06(17)
C7 P2 Ru1 119.26(13)
C19 P2 Ru1 118.20(13)
C13 P2 Ru1 112.04(12)
C4 N1 C6 108.2(3)
C4 N1 C1 111.4(3)
C6 N1 C1 110.7(3)
C5 N2 C4 108.5(3)
C5 N2 C2 111.1(3)
C4 N2 C2 109.8(3)
C3 N3 C5 111.4(3)
C3 N3 C6 111.3(3)
C5 N3 C6 108.5(3)
N1 C1 P1 112.9(3)
N1 C1 H1A 109.0
P1 C1 H1A 109.0
N1 C1 H1B 109.0
P1 C1 H1B 109.0
H1A C1 H1B 107.8
N2 C2 P1 114.3(3)
N2 C2 H2A 108.7
P1 C2 H2A 108.7
N2 C2 H2B 108.7
P1 C2 H2B 108.7
H2A C2 H2B 107.6
N3 C3 P1 112.8(3)
N3 C3 H3A 109.0
P1 C3 H3A 109.0
N3 C3 H3B 109.0
P1 C3 H3B 109.0
H3A C3 H3B 107.8
N1 C4 N2 114.7(3)
N1 C4 H4A 108.6
N2 C4 H4A 108.6
N1 C4 H4B 108.6
N2 C4 H4B 108.6
H4A C4 H4B 107.6
N3 C5 N2 113.9(3)
N3 C5 H5A 108.8
N2 C5 H5A 108.8
N3 C5 H5B 108.8
N2 C5 H5B 108.8
H5A C5 H5B 107.7
N3 C6 N1 114.8(3)
N3 C6 H6A 108.6
N1 C6 H6A 108.6
N3 C6 H6B 108.6
N1 C6 H6B 108.6
H6A C6 H6B 107.5
C8 C7 C12 118.8(4)
C8 C7 P2 118.4(3)
C12 C7 P2 122.9(3)
C9 C8 C7 121.1(4)
C9 C8 H8A 119.4
C7 C8 H8A 119.4
C8 C9 C10 119.6(4)
C8 C9 H9A 120.2
C10 C9 H9A 120.2
C11 C10 C9 120.0(4)
C11 C10 H10A 120.0
C9 C10 H10A 120.0
C10 C11 C12 120.1(4)
C10 C11 H11A 120.0
C12 C11 H11A 120.0
C7 C12 C11 120.3(4)
C7 C12 H12A 119.8
C11 C12 H12A 119.8
C18 C13 C14 118.4(3)
C18 C13 P2 123.0(3)
C14 C13 P2 118.5(3)
C15 C14 C13 120.5(4)
C15 C14 H14A 119.8
C13 C14 H14A 119.8
C14 C15 C16 120.4(4)
C14 C15 H15A 119.8
C16 C15 H15A 119.8
C17 C16 C15 119.6(4)
C17 C16 H16A 120.2
C15 C16 H16A 120.2
C16 C17 C18 120.3(4)
C16 C17 H17A 119.9
C18 C17 H17A 119.9
C13 C18 C17 120.8(4)
C13 C18 H18A 119.6
C17 C18 H18A 119.6
C24 C19 C20 118.3(3)
C24 C19 P2 120.1(3)
C20 C19 P2 121.5(3)
C19 C20 C21 120.4(4)
C19 C20 H20A 119.8
C21 C20 H20A 119.8
C22 C21 C20 120.2(4)
C22 C21 H21A 119.9
C20 C21 H21A 119.9
C23 C22 C21 119.8(4)
C23 C22 H22A 120.1
C21 C22 H22A 120.1
C22 C23 C24 120.1(4)
C22 C23 H23A 120.0
C24 C23 H23A 120.0
C19 C24 C23 121.2(4)
C19 C24 H24A 119.4
C23 C24 H24A 119.4
C26 C25 C29 107.1(3)
C26 C25 Ru1 72.3(2)
C29 C25 Ru1 68.9(2)
C26 C25 H25A 126.4
C29 C25 H25A 126.4
Ru1 C25 H25A 126.4
C27 C26 C25 109.4(4)
C27 C26 Ru1 71.7(2)
C25 C26 Ru1 70.9(2)
C27 C26 H26A 125.3
C25 C26 H26A 125.3
Ru1 C26 H26A 125.3
C26 C27 C28 108.0(3)
C26 C27 Ru1 71.9(2)
C28 C27 Ru1 68.5(2)
C26 C27 H27A 126.0
C28 C27 H27A 126.0
Ru1 C27 H27A 126.0
C29 C28 C27 107.0(3)
C29 C28 Ru1 70.7(2)
C27 C28 Ru1 73.6(2)
C29 C28 H28A 126.3
C27 C28 H28A 126.3
Ru1 C28 H28A 126.3
C28 C29 C25 108.5(4)
C28 C29 Ru1 71.0(2)
C25 C29 Ru1 73.2(2)
C28 C29 H29A 125.7
C25 C29 H29A 125.7
Ru1 C29 H29A 125.7
Cl2S C1S Cl1S 111.6(3)
Cl2S C1S Cl3S 109.5(2)
Cl1S C1S Cl3S 110.6(3)
Cl2S C1S H1SA 108.3
Cl1S C1S H1SA 108.3
Cl3S C1S H1SA 108.3

loop_
_geom_bond_atom_site_label_1
_geom_bond_atom_site_label_2
_geom_bond_distance
Ru1 C29 2.178(4)
Ru1 C28 2.181(4)
Ru1 C25 2.236(4)
Ru1 C27 2.250(4)
Ru1 C26 2.253(4)
Ru1 P2 2.3041(11)
Ru1 P1 2.3139(11)
Ru1 Cl1 2.4664(10)
P1 C2 1.860(4)
P1 C1 1.853(4)
P1 C3 1.871(4)
P2 C7 1.835(4)
P2 C19 1.852(4)
P2 C13 1.852(4)
N1 C4 1.464(5)
N1 C6 1.474(5)
N1 C1 1.487(5)
N2 C5 1.472(5)
N2 C4 1.480(5)
N2 C2 1.479(5)
N3 C3 1.475(5)
N3 C5 1.473(5)
N3 C6 1.466(5)
C1 H1A 0.9900
C1 H1B 0.9900
C2 H2A 0.9900
C2 H2B 0.9900
C3 H3A 0.9900
C3 H3B 0.9900
C4 H4A 0.9900
C4 H4B 0.9900
C5 H5A 0.9900
C5 H5B 0.9900
C6 H6A 0.9900
C6 H6B 0.9900
C7 C8 1.396(5)
C7 C12 1.394(5)
C8 C9 1.388(5)
C8 H8A 0.9500
C9 C10 1.391(6)
C9 H9A 0.9500
C10 C11 1.388(6)
C10 H10A 0.9500
C11 C12 1.396(6)
C11 H11A 0.9500
C12 H12A 0.9500
C13 C18 1.390(5)
C13 C14 1.411(5)
C14 C15 1.390(5)
C14 H14A 0.9500
C15 C16 1.390(6)
C15 H15A 0.9500
C16 C17 1.387(5)
C16 H16A 0.9500
C17 C18 1.399(5)
C17 H17A 0.9500
C18 H18A 0.9500
C19 C24 1.392(5)
C19 C20 1.399(5)
C20 C21 1.406(5)
C20 H20A 0.9500
C21 C22 1.384(6)
C21 H21A 0.9500
C22 C23 1.384(6)
C22 H22A 0.9500
C23 C24 1.395(5)
C23 H23A 0.9500
C24 H24A 0.9500
C25 C26 1.418(6)
C25 C29 1.435(6)
C25 H25A 1.0000
C26 C27 1.407(5)
C26 H26A 1.0000
C27 C28 1.441(6)
C27 H27A 1.0000
C28 C29 1.430(6)
C28 H28A 1.0000
C29 H29A 1.0000
C1S Cl2S 1.757(5)
C1S Cl1S 1.756(5)
C1S Cl3S 1.773(5)
C1S H1SA 1.0000

loop_
_geom_torsion_atom_site_label_1
_geom_torsion_atom_site_label_2
_geom_torsion_atom_site_label_3
_geom_torsion_atom_site_label_4
_geom_torsion
C29 Ru1 P1 C2 -49.9(2)
C28 Ru1 P1 C2 -32.39(19)
C25 Ru1 P1 C2 4.2(3)
C27 Ru1 P1 C2 5.47(19)
C26 Ru1 P1 C2 29.5(2)
P2 Ru1 P1 C2 -144.88(15)
Cl1 Ru1 P1 C2 123.41(15)
C29 Ru1 P1 C1 -164.5(2)
C28 Ru1 P1 C1 -146.98(19)
C25 Ru1 P1 C1 -110.4(3)
C27 Ru1 P1 C1 -109.12(19)
C26 Ru1 P1 C1 -85.1(2)
P2 Ru1 P1 C1 100.54(15)
Cl1 Ru1 P1 C1 8.83(15)
C29 Ru1 P1 C3 67.5(2)
C28 Ru1 P1 C3 85.00(19)
C25 Ru1 P1 C3 121.6(3)
C27 Ru1 P1 C3 122.9(2)
C26 Ru1 P1 C3 146.9(2)
P2 Ru1 P1 C3 -27.49(16)
Cl1 Ru1 P1 C3 -119.20(16)
C29 Ru1 P2 C7 -157.63(18)
C28 Ru1 P2 C7 -125.07(17)
C25 Ru1 P2 C7 167.55(17)
C27 Ru1 P2 C7 -130.6(2)
C26 Ru1 P2 C7 162.3(2)
P1 Ru1 P2 C7 -25.67(14)
Cl1 Ru1 P2 C7 64.76(14)
C29 Ru1 P2 C19 80.18(18)
C28 Ru1 P2 C19 112.74(18)
C25 Ru1 P2 C19 45.36(17)
C27 Ru1 P2 C19 107.2(2)
C26 Ru1 P2 C19 40.1(2)
P1 Ru1 P2 C19 -147.86(14)
Cl1 Ru1 P2 C19 -57.43(14)
C29 Ru1 P2 C13 -36.69(17)
C28 Ru1 P2 C13 -4.13(17)
C25 Ru1 P2 C13 -71.51(17)
C27 Ru1 P2 C13 -9.6(3)
C26 Ru1 P2 C13 -76.8(2)
P1 Ru1 P2 C13 95.27(13)
Cl1 Ru1 P2 C13 -174.30(13)
C4 N1 C1 P1 -60.4(4)
C6 N1 C1 P1 60.1(4)
C2 P1 C1 N1 48.4(3)
C3 P1 C1 N1 -48.4(3)
Ru1 P1 C1 N1 171.8(2)
C5 N2 C2 P1 -60.1(4)
C4 N2 C2 P1 59.9(4)
C1 P1 C2 N2 -49.4(3)
C3 P1 C2 N2 49.2(3)
Ru1 P1 C2 N2 -177.2(2)
C5 N3 C3 P1 62.0(4)
C6 N3 C3 P1 -59.2(4)
C2 P1 C3 N3 -49.8(3)
C1 P1 C3 N3 48.0(3)
Ru1 P1 C3 N3 -175.3(2)
C6 N1 C4 N2 -54.2(4)
C1 N1 C4 N2 67.7(4)
C5 N2 C4 N1 54.9(4)
C2 N2 C4 N1 -66.6(4)
C3 N3 C5 N2 -67.6(4)
C6 N3 C5 N2 55.4(5)
C4 N2 C5 N3 -55.0(4)
C2 N2 C5 N3 65.8(4)
C3 N3 C6 N1 67.6(4)
C5 N3 C6 N1 -55.3(4)
C4 N1 C6 N3 54.6(4)
C1 N1 C6 N3 -67.8(4)
C19 P2 C7 C8 80.6(3)
C13 P2 C7 C8 -175.3(3)
Ru1 P2 C7 C8 -50.1(3)
C19 P2 C7 C12 -98.7(3)
C13 P2 C7 C12 5.4(3)
Ru1 P2 C7 C12 130.5(3)
C12 C7 C8 C9 0.4(6)
P2 C7 C8 C9 -178.9(3)
C7 C8 C9 C10 -0.2(6)
C8 C9 C10 C11 -1.0(6)
C9 C10 C11 C12 1.9(6)
C8 C7 C12 C11 0.6(5)
P2 C7 C12 C11 179.9(3)
C10 C11 C12 C7 -1.7(6)
C7 P2 C13 C18 -96.1(4)
C19 P2 C13 C18 7.4(4)
Ru1 P2 C13 C18 134.2(3)
C7 P2 C13 C14 87.5(3)
C19 P2 C13 C14 -169.0(3)
Ru1 P2 C13 C14 -42.2(3)
C18 C13 C14 C15 0.4(6)
P2 C13 C14 C15 177.0(3)
C13 C14 C15 C16 -0.5(6)
C14 C15 C16 C17 0.1(7)
C15 C16 C17 C18 0.6(7)
C14 C13 C18 C17 0.3(6)
P2 C13 C18 C17 -176.2(3)
C16 C17 C18 C13 -0.8(7)
C7 P2 C19 C24 -167.8(3)
C13 P2 C19 C24 86.2(3)
Ru1 P2 C19 C24 -36.4(4)
C7 P2 C19 C20 15.9(3)
C13 P2 C19 C20 -90.2(3)
Ru1 P2 C19 C20 147.2(3)
C24 C19 C20 C21 -1.2(5)
P2 C19 C20 C21 175.2(3)
C19 C20 C21 C22 0.4(6)
C20 C21 C22 C23 -0.3(6)
C21 C22 C23 C24 1.0(6)
C20 C19 C24 C23 1.9(6)
P2 C19 C24 C23 -174.6(3)
C22 C23 C24 C19 -1.8(6)
C29 Ru1 C25 C26 117.0(3)
C28 Ru1 C25 C26 78.9(2)
C27 Ru1 C25 C26 36.1(2)
P2 Ru1 C25 C26 -174.7(2)
P1 Ru1 C25 C26 37.5(4)
Cl1 Ru1 C25 C26 -79.4(2)
C28 Ru1 C25 C29 -38.1(2)
C27 Ru1 C25 C29 -80.9(3)
C26 Ru1 C25 C29 -117.0(3)
P2 Ru1 C25 C29 68.3(2)
P1 Ru1 C25 C29 -79.5(3)
Cl1 Ru1 C25 C29 163.6(2)
C29 C25 C26 C27 -1.3(4)
Ru1 C25 C26 C27 -61.7(3)
C29 C25 C26 Ru1 60.4(3)
C29 Ru1 C26 C27 80.8(3)
C28 Ru1 C26 C27 37.4(2)
C25 Ru1 C26 C27 119.0(3)
P2 Ru1 C26 C27 127.5(2)
P1 Ru1 C26 C27 -43.2(3)
Cl1 Ru1 C26 C27 -135.5(2)
C29 Ru1 C26 C25 -38.2(2)
C28 Ru1 C26 C25 -81.6(3)
C27 Ru1 C26 C25 -119.0(3)
P2 Ru1 C26 C25 8.4(3)
P1 Ru1 C26 C25 -162.26(19)
Cl1 Ru1 C26 C25 105.5(2)
C25 C26 C27 C28 2.0(4)
Ru1 C26 C27 C28 -59.2(3)
C25 C26 C27 Ru1 61.2(3)
C29 Ru1 C27 C26 -79.5(3)
C28 Ru1 C27 C26 -118.6(3)
C25 Ru1 C27 C26 -36.5(2)
P2 Ru1 C27 C26 -110.3(3)
P1 Ru1 C27 C26 144.2(2)
Cl1 Ru1 C27 C26 52.3(3)
C29 Ru1 C27 C28 39.1(2)
C25 Ru1 C27 C28 82.1(2)
C26 Ru1 C27 C28 118.6(3)
P2 Ru1 C27 C28 8.3(4)
P1 Ru1 C27 C28 -97.2(2)
Cl1 Ru1 C27 C28 170.95(19)
C26 C27 C28 C29 -1.9(4)
Ru1 C27 C28 C29 -63.3(3)
C26 C27 C28 Ru1 61.4(3)
C25 Ru1 C28 C29 37.7(2)
C27 Ru1 C28 C29 115.1(3)
C26 Ru1 C28 C29 79.2(2)
P2 Ru1 C28 C29 -60.3(2)
P1 Ru1 C28 C29 -158.8(2)
Cl1 Ru1 C28 C29 96.0(3)
C29 Ru1 C28 C27 -115.1(3)
C25 Ru1 C28 C27 -77.4(2)
C26 Ru1 C28 C27 -35.9(2)
P2 Ru1 C28 C27 -175.42(19)
P1 Ru1 C28 C27 86.1(2)
Cl1 Ru1 C28 C27 -19.1(4)
C27 C28 C29 C25 1.2(4)
Ru1 C28 C29 C25 -64.1(3)
C27 C28 C29 Ru1 65.2(3)
C26 C25 C29 C28 0.0(4)
Ru1 C25 C29 C28 62.6(3)
C26 C25 C29 Ru1 -62.6(3)
C25 Ru1 C29 C28 -117.0(3)
C27 Ru1 C29 C28 -38.7(2)
C26 Ru1 C29 C28 -79.9(2)
P2 Ru1 C29 C28 126.1(2)
P1 Ru1 C29 C28 28.8(3)
Cl1 Ru1 C29 C28 -141.2(2)
C28 Ru1 C29 C25 117.0(3)
C27 Ru1 C29 C25 78.3(2)
C26 Ru1 C29 C25 37.1(2)
P2 Ru1 C29 C25 -116.9(2)
P1 Ru1 C29 C25 145.80(19)
Cl1 Ru1 C29 C25 -24.2(3)
